data_7131217
loop_
_publ_author_name
'Liu, Chen'
'Dai, Yuyang'
'Han, Qiqi'
'Liu, Chunmeng'
'Su, Yuanting'

_publ_section_title
;
 Crystalline heaviest pnictogen-dipyrromethenes: isolation,
 characterization, and reactivity.
;
_journal_issue 15
_journal_name_full 'Chemical communications (Cambridge, England)'
_journal_page_first 2161
_journal_page_last 2164
_journal_paper_doi 10.1039/d2cc05736k
_journal_volume 59
_journal_year 2023
_chemical_formula_moiety 'C48 H61 Bi Cl2 N2, 2(C7 H8)'
_chemical_formula_sum 'C62 H77 Bi Cl2 N2'
_chemical_formula_weight 1130.13
_space_group_crystal_system triclinic
_space_group_IT_number 2
_space_group_name_Hall '-P 1'
_space_group_name_H-M_alt 'P -1'
_atom_sites_solution_hydrogens geom
_atom_sites_solution_primary dual
_audit_creation_date 2022-01-11
_audit_creation_method
;
Olex2 1.2
(compiled 2018.05.29 svn.r3508 for OlexSys, GUI svn.r5506)
;
_audit_update_record
;
2022-10-22 deposited with the CCDC.	2023-01-26 downloaded from the CCDC.
;
_cell_angle_alpha 89.7190(10)
_cell_angle_beta 77.7200(10)
_cell_angle_gamma 65.4490(10)
_cell_formula_units_Z 2
_cell_length_a 11.8029(6)
_cell_length_b 13.8511(7)
_cell_length_c 20.2711(11)
_cell_measurement_reflns_used 9982
_cell_measurement_temperature 120(2)
_cell_measurement_theta_max 54.04
_cell_measurement_theta_min 2.63
_cell_volume 2932.4(3)
_computing_molecular_graphics 'Olex2 (Dolomanov et al., 2009)'
_computing_publication_material 'Olex2 (Dolomanov et al., 2009)'
_computing_structure_refinement 'ShelXL (Sheldrick, 2015)'
_computing_structure_solution 'ShelXT (Sheldrick, 2015)'
_diffrn_ambient_temperature 120.0
_diffrn_measured_fraction_theta_full 0.968
_diffrn_measured_fraction_theta_max 0.966
_diffrn_measurement_device_type 'Bruker APEX-II CCD'
_diffrn_measurement_method '\f and \w scans'
_diffrn_radiation_type GaK\a
_diffrn_radiation_wavelength 1.34139
_diffrn_reflns_av_R_equivalents 0.0356
_diffrn_reflns_av_unetI/netI 0.0443
_diffrn_reflns_Laue_measured_fraction_full 0.968
_diffrn_reflns_Laue_measured_fraction_max 0.966
_diffrn_reflns_limit_h_max 14
_diffrn_reflns_limit_h_min -12
_diffrn_reflns_limit_k_max 16
_diffrn_reflns_limit_k_min -16
_diffrn_reflns_limit_l_max 24
_diffrn_reflns_limit_l_min -24
_diffrn_reflns_number 26039
_diffrn_reflns_point_group_measured_fraction_full 0.968
_diffrn_reflns_point_group_measured_fraction_max 0.966
_diffrn_reflns_theta_full 53.594
_diffrn_reflns_theta_max 53.939
_diffrn_reflns_theta_min 1.949
_diffrn_standards_number 0
_exptl_absorpt_coefficient_mu 4.840
_exptl_absorpt_correction_type none
_exptl_crystal_colour orange
_exptl_crystal_density_diffrn 1.280
_exptl_crystal_description block
_exptl_crystal_F_000 1160
_exptl_crystal_size_max 0.12
_exptl_crystal_size_mid 0.11
_exptl_crystal_size_min 0.10
_refine_diff_density_max 0.781
_refine_diff_density_min -1.025
_refine_diff_density_rms 0.084
_refine_ls_extinction_method none
_refine_ls_goodness_of_fit_ref 1.086
_refine_ls_hydrogen_treatment constr
_refine_ls_matrix_type full
_refine_ls_number_parameters 641
_refine_ls_number_reflns 10388
_refine_ls_number_restraints 1
_refine_ls_restrained_S_all 1.086
_refine_ls_R_factor_all 0.0264
_refine_ls_R_factor_gt 0.0261
_refine_ls_shift/su_max 0.006
_refine_ls_shift/su_mean 0.000
_refine_ls_structure_factor_coef Fsqd
_refine_ls_weighting_details 'w=1/[\s^2^(Fo^2^)+(0.0159P)^2^+4.1605P] where P=(Fo^2^+2Fc^2^)/3'
_refine_ls_weighting_scheme calc
_refine_ls_wR_factor_gt 0.0693
_refine_ls_wR_factor_ref 0.0696
_reflns_Friedel_coverage 0.000
_reflns_number_gt 10283
_reflns_number_total 10388
_reflns_threshold_expression 'I > 2\s(I)'
_cod_data_source_file d2cc05736k2.cif
_cod_data_source_block DPMBiCl2
_cod_depositor_comments 'Adding full bibliography for 7131216--7131219.cif.'
_cod_database_code 7131217
_shelx_shelxl_version_number 2018/3
_shelx_space_group_comment
;
The symmetry employed for this shelxl refinement is uniquely defined
by the following loop, which should always be used as a source of
symmetry information in preference to the above space-group names.
They are only intended as comments.
;
_olex2_refinement_description
;
1. Fixed Uiso
 At 1.2 times of:
  All C(H) groups
 At 1.5 times of:
  All C(H,H,H) groups, All C(H,H,H,H,H,H) groups
2. Restrained distances
 C46A-C37 \\sim C46-C37
 with sigma of 0.02
 C46-C47A \\sim C47A-C46A
 with sigma of 0.02
3. Others
 Sof(H48A)=Sof(H48B)=Sof(H48C)=Sof(C46)=Sof(H46)=Sof(C47)=Sof(H47D)=Sof(H47E)=
 Sof(H47F)=1-FVAR(1)
 Sof(H48D)=Sof(H48E)=Sof(H48F)=Sof(C46A)=Sof(H46A)=Sof(C47A)=Sof(H47A)=
 Sof(H47B)=Sof(H47C)=FVAR(1)
4.a Ternary CH refined with riding coordinates:
 C25(H25), C40(H40), C26(H26), C41(H41), C27(H27), C46A(H46A), C46(H46)
4.b Aromatic/amide H refined with riding coordinates:
 C7(H7), C8(H8), C21(H21), C12(H12), C23(H23), C2(H2), C3(H3), C61(H61),
 C38(H38), C14(H14), C52(H52), C59(H59), C51(H51), C54(H54), C56(H56), C36(H36),
  C49(H49), C50(H50), C58(H58), C57(H57)
4.c Idealised Me refined as rotating group:
 C30(H30A,H30B,H30C), C16(H16A,H16B,H16C), C48(H48D,H48E,H48F), C48(H48A,H48B,
 H48C), C28(H28A,H28B,H28C), C45(H45A,H45B,H45C), C43(H43A,H43B,H43C), C32(H32A,
 H32B,H32C), C42(H42A,H42B,H42C), C17(H17A,H17B,H17C), C18(H18A,H18B,H18C),
 C33(H33A,H33B,H33C), C44(H44A,H44B,H44C), C31(H31A,H31B,H31C), C29(H29A,H29B,
 H29C), C55(H55A,H55B,H55C), C62(H62A,H62B,H62C), C47A(H47A,H47B,H47C),
 C47(H47D,H47E,H47F)
;
_platon_squeeze_void_probe_radius 1.20
_olex2_submission_special_instructions 'No special instructions were received'

loop_
_space_group_symop_operation_xyz
'x, y, z'
'-x, -y, -z'

loop_
_atom_site_label
_atom_site_type_symbol
_atom_site_fract_x
_atom_site_fract_y
_atom_site_fract_z
_atom_site_U_iso_or_equiv
_atom_site_adp_type
_atom_site_occupancy
_atom_site_site_symmetry_order
_atom_site_calc_flag
_atom_site_refinement_flags_posn
_atom_site_refinement_flags_adp
_atom_site_refinement_flags_occupancy
_atom_site_disorder_assembly
_atom_site_disorder_group
Bi1 Bi 0.49391(2) 0.67683(2) 0.72545(2) 0.01812(5) Uani 1 1 d . . . . .
Cl1 Cl 0.52454(7) 0.48739(6) 0.68078(4) 0.03204(17) Uani 1 1 d . . . . .
Cl2 Cl 0.50946(7) 0.83114(6) 0.79168(4) 0.03127(16) Uani 1 1 d . . . . .
N2 N 0.4819(2) 0.60829(17) 0.82476(10) 0.0152(4) Uani 1 1 d . . . . .
N1 N 0.70455(19) 0.59678(17) 0.71388(11) 0.0150(4) Uani 1 1 d . . . . .
C19 C 0.7637(3) 0.6574(2) 0.59955(13) 0.0182(5) Uani 1 1 d . . . . .
C6 C 0.5839(3) 0.5367(2) 0.84948(13) 0.0159(5) Uani 1 1 d . . . . .
C5 C 0.7134(2) 0.5074(2) 0.82132(13) 0.0159(5) Uani 1 1 d . . . . .
C1 C 0.7927(2) 0.6028(2) 0.66125(13) 0.0163(5) Uani 1 1 d . . . . .
C7 C 0.5310(3) 0.5028(2) 0.90943(13) 0.0186(5) Uani 1 1 d . . . . .
H7 H 0.577671 0.454070 0.937461 0.022 Uiso 1 1 calc R . . . .
C9 C 0.3716(2) 0.6190(2) 0.86680(13) 0.0168(5) Uani 1 1 d . . . . .
C8 C 0.3999(3) 0.5530(2) 0.91986(13) 0.0199(5) Uani 1 1 d . . . . .
H8 H 0.339511 0.544860 0.956062 0.024 Uiso 1 1 calc R . . . .
C25 C 0.7837(3) 0.8173(2) 0.64981(15) 0.0237(6) Uani 1 1 d . . . . .
H25 H 0.769541 0.783100 0.692462 0.028 Uiso 1 1 calc R . . . .
C24 C 0.7628(3) 0.7590(2) 0.59327(14) 0.0197(5) Uani 1 1 d . . . . .
C34 C 0.2429(3) 0.6924(2) 0.85806(14) 0.0208(6) Uani 1 1 d . . . . .
C10 C 0.8073(2) 0.4373(2) 0.86019(13) 0.0163(5) Uani 1 1 d . . . . .
C20 C 0.7543(3) 0.6016(2) 0.54457(13) 0.0195(5) Uani 1 1 d . . . . .
C21 C 0.7395(3) 0.6513(2) 0.48493(14) 0.0235(6) Uani 1 1 d . . . . .
H21 H 0.730913 0.615169 0.447925 0.028 Uiso 1 1 calc R . . . .
C39 C 0.1748(3) 0.6542(2) 0.82479(15) 0.0247(6) Uani 1 1 d . . . . .
C15 C 0.8789(3) 0.3290(2) 0.83846(13) 0.0191(5) Uani 1 1 d . . . . .
C40 C 0.2292(3) 0.5377(2) 0.79749(15) 0.0268(6) Uani 1 1 d . . . . .
H40 H 0.323343 0.505094 0.794950 0.032 Uiso 1 1 calc R . . . .
C22 C 0.7371(3) 0.7521(2) 0.47788(14) 0.0239(6) Uani 1 1 d . . . . .
C12 C 0.9202(3) 0.4182(2) 0.94830(14) 0.0212(6) Uani 1 1 d . . . . .
H12 H 0.932812 0.448208 0.986643 0.025 Uiso 1 1 calc R . . . .
C4 C 0.7686(3) 0.5366(2) 0.76101(13) 0.0162(5) Uani 1 1 d . . . . .
C13 C 0.9952(3) 0.3118(2) 0.92665(15) 0.0238(6) Uani 1 1 d . . . . .
C23 C 0.7487(3) 0.8045(2) 0.53239(14) 0.0233(6) Uani 1 1 d . . . . .
H23 H 0.746931 0.873438 0.528111 0.028 Uiso 1 1 calc R . . . .
C2 C 0.9154(3) 0.5470(2) 0.67368(14) 0.0224(6) Uani 1 1 d . . . . .
H2 H 0.994087 0.539060 0.644725 0.027 Uiso 1 1 calc R . . . .
C26 C 0.7708(3) 0.4866(2) 0.54768(14) 0.0237(6) Uani 1 1 d . . . . .
H26 H 0.744248 0.475735 0.596328 0.028 Uiso 1 1 calc R . . . .
C41 C 0.2536(3) 0.8351(2) 0.93264(17) 0.0307(7) Uani 1 1 d . . . . .
H41 H 0.347873 0.791507 0.916064 0.037 Uiso 1 1 calc R . . . .
C3 C 0.9009(3) 0.5062(2) 0.73527(14) 0.0207(6) Uani 1 1 d . . . . .
H3 H 0.967652 0.465038 0.756629 0.025 Uiso 1 1 calc R . . . .
C11 C 0.8266(3) 0.4832(2) 0.91578(13) 0.0192(5) Uani 1 1 d . . . . .
C35 C 0.1859(3) 0.7976(2) 0.88921(16) 0.0268(6) Uani 1 1 d . . . . .
C30 C 0.8214(4) 0.7374(3) 0.35173(17) 0.0468(9) Uani 1 1 d . . . . .
H30A H 0.906038 0.724671 0.358621 0.070 Uiso 1 1 calc GR . . . .
H30B H 0.807966 0.774457 0.310831 0.070 Uiso 1 1 calc GR . . . .
H30C H 0.816480 0.669060 0.346443 0.070 Uiso 1 1 calc GR . . . .
C61 C 0.5034(3) 0.2572(3) 0.8838(2) 0.0436(9) Uani 1 1 d . . . . .
H61 H 0.520573 0.295933 0.915862 0.052 Uiso 1 1 calc R . . . .
C16 C 0.7520(3) 0.5998(2) 0.93972(16) 0.0298(7) Uani 1 1 d . . . . .
H16A H 0.765300 0.642368 0.902630 0.045 Uiso 1 1 calc GR . . . .
H16B H 0.781368 0.616574 0.978025 0.045 Uiso 1 1 calc GR . . . .
H16C H 0.660684 0.616370 0.954111 0.045 Uiso 1 1 calc GR . . . .
C27 C 0.7191(3) 0.8054(3) 0.41251(15) 0.0318(7) Uani 1 1 d . . . . .
H27 H 0.727801 0.873713 0.417171 0.038 Uiso 1 1 calc R . . . .
C48 C -0.1550(3) 1.0034(3) 0.8164(2) 0.0372(8) Uani 1 1 d . . . . .
H48D H -0.133608 1.032548 0.853511 0.056 Uiso 0.454(12) 1 calc GR . P A 1
H48E H -0.244019 1.047850 0.814840 0.056 Uiso 0.454(12) 1 calc GR . P A 1
H48F H -0.098047 1.002802 0.773319 0.056 Uiso 0.454(12) 1 calc GR . P A 1
H48A H -0.115598 1.046178 0.832027 0.056 Uiso 0.546(12) 1 calc GR . P A -1
H48B H -0.244447 1.049374 0.816512 0.056 Uiso 0.546(12) 1 calc GR . P A -1
H48C H -0.108364 0.970622 0.770305 0.056 Uiso 0.546(12) 1 calc GR . P A -1
C38 C 0.0501(3) 0.7243(3) 0.8218(2) 0.0400(9) Uani 1 1 d . . . . .
H38 H 0.003438 0.699775 0.798845 0.048 Uiso 1 1 calc R . . . .
C14 C 0.9730(3) 0.2678(2) 0.87210(15) 0.0234(6) Uani 1 1 d . . . . .
H14 H 1.022916 0.194371 0.857274 0.028 Uiso 1 1 calc R . . . .
C52 C 0.3692(3) 0.8995(3) 0.63925(18) 0.0344(7) Uani 1 1 d . . . . .
H52 H 0.407094 0.947437 0.642088 0.041 Uiso 1 1 calc R . . . .
C28 C 0.9125(3) 0.4097(2) 0.52166(18) 0.0360(8) Uani 1 1 d . . . . .
H28A H 0.940942 0.418478 0.473875 0.054 Uiso 1 1 calc GR . . . .
H28B H 0.922888 0.336174 0.526129 0.054 Uiso 1 1 calc GR . . . .
H28C H 0.963929 0.425392 0.548379 0.054 Uiso 1 1 calc GR . . . .
C45 C 0.2274(4) 0.9525(3) 0.92843(19) 0.0399(8) Uani 1 1 d . . . . .
H45A H 0.242771 0.966883 0.880745 0.060 Uiso 1 1 calc GR . . . .
H45B H 0.284376 0.968448 0.950752 0.060 Uiso 1 1 calc GR . . . .
H45C H 0.138092 0.997451 0.951093 0.060 Uiso 1 1 calc GR . . . .
C43 C 0.1693(3) 0.4785(3) 0.84687(17) 0.0341(7) Uani 1 1 d . . . . .
H43A H 0.190505 0.481389 0.890787 0.051 Uiso 1 1 calc GR . . . .
H43B H 0.202896 0.403991 0.828665 0.051 Uiso 1 1 calc GR . . . .
H43C H 0.076064 0.512343 0.852757 0.051 Uiso 1 1 calc GR . . . .
C32 C 0.9223(3) 0.8042(3) 0.63355(17) 0.0329(7) Uani 1 1 d . . . . .
H32A H 0.980431 0.728383 0.630617 0.049 Uiso 1 1 calc GR . . . .
H32B H 0.934768 0.843236 0.669481 0.049 Uiso 1 1 calc GR . . . .
H32C H 0.940578 0.832435 0.590134 0.049 Uiso 1 1 calc GR . . . .
C59 C 0.4487(3) 0.1191(3) 0.8558(2) 0.0484(10) Uani 1 1 d . . . . .
H59 H 0.428409 0.060697 0.867467 0.058 Uiso 1 1 calc R . . . .
C51 C 0.4255(3) 0.8169(3) 0.58842(17) 0.0392(8) Uani 1 1 d . . . . .
H51 H 0.502067 0.807914 0.556862 0.047 Uiso 1 1 calc R . . . .
C54 C 0.2053(3) 0.8416(3) 0.68119(18) 0.0330(7) Uani 1 1 d . . . . .
H54 H 0.130328 0.848589 0.713393 0.040 Uiso 1 1 calc R . . . .
C56 C 0.5090(4) 0.2860(3) 0.8199(2) 0.0456(9) Uani 1 1 d . . . . .
H56 H 0.530272 0.343823 0.807914 0.055 Uiso 1 1 calc R . . . .
C42 C 0.2101(4) 0.5235(4) 0.72651(18) 0.0443(9) Uani 1 1 d . . . . .
H42A H 0.118370 0.551179 0.728181 0.066 Uiso 1 1 calc GR . . . .
H42B H 0.252105 0.447605 0.710231 0.066 Uiso 1 1 calc GR . . . .
H42C H 0.247660 0.562621 0.695611 0.066 Uiso 1 1 calc GR . . . .
C17 C 1.0994(3) 0.2447(3) 0.96178(18) 0.0362(8) Uani 1 1 d . . . . .
H17A H 1.153409 0.281375 0.965448 0.054 Uiso 1 1 calc GR . . . .
H17B H 1.151848 0.175441 0.935372 0.054 Uiso 1 1 calc GR . . . .
H17C H 1.060195 0.233858 1.007239 0.054 Uiso 1 1 calc GR . . . .
C36 C 0.0621(3) 0.8631(3) 0.8847(2) 0.0436(9) Uani 1 1 d . . . . .
H36 H 0.023487 0.934353 0.905087 0.052 Uiso 1 1 calc R . . . .
C60 C 0.4732(3) 0.1725(3) 0.9047(2) 0.0435(9) Uani 1 1 d . . . . .
C18 C 0.8561(3) 0.2772(2) 0.78016(15) 0.0276(6) Uani 1 1 d . . . . .
H18A H 0.764456 0.295910 0.787117 0.041 Uiso 1 1 calc GR . . . .
H18B H 0.903514 0.199622 0.778003 0.041 Uiso 1 1 calc GR . . . .
H18C H 0.885671 0.302567 0.737589 0.041 Uiso 1 1 calc GR . . . .
C33 C 0.6914(3) 0.9354(2) 0.66272(16) 0.0305(7) Uani 1 1 d . . . . .
H33A H 0.708982 0.972156 0.623076 0.046 Uiso 1 1 calc GR . . . .
H33B H 0.702966 0.966895 0.702563 0.046 Uiso 1 1 calc GR . . . .
H33C H 0.603151 0.942984 0.670803 0.046 Uiso 1 1 calc GR . . . .
C49 C 0.2617(3) 0.7593(3) 0.62926(19) 0.0373(8) Uani 1 1 d . . . . .
H49 H 0.223893 0.711483 0.625820 0.045 Uiso 1 1 calc R . . . .
C37 C -0.0073(3) 0.8286(3) 0.8515(3) 0.0515(11) Uani 1 1 d D . . . .
C44 C 0.2153(4) 0.8145(3) 1.00660(18) 0.0417(9) Uani 1 1 d . . . . .
H44A H 0.124139 0.859564 1.024926 0.063 Uiso 1 1 calc GR . . . .
H44B H 0.265966 0.831369 1.033329 0.063 Uiso 1 1 calc GR . . . .
H44C H 0.231469 0.739329 1.008837 0.063 Uiso 1 1 calc GR . . . .
C31 C 0.5853(4) 0.8331(4) 0.4021(2) 0.0578(11) Uani 1 1 d . . . . .
H31A H 0.573030 0.767671 0.398705 0.087 Uiso 1 1 calc GR . . . .
H31B H 0.575640 0.868113 0.360180 0.087 Uiso 1 1 calc GR . . . .
H31C H 0.521316 0.881215 0.440565 0.087 Uiso 1 1 calc GR . . . .
C29 C 0.6904(4) 0.4591(3) 0.50874(17) 0.0369(8) Uani 1 1 d . . . . .
H29A H 0.600743 0.510948 0.523424 0.055 Uiso 1 1 calc GR . . . .
H29B H 0.697199 0.387481 0.517493 0.055 Uiso 1 1 calc GR . . . .
H29C H 0.721144 0.461104 0.460105 0.055 Uiso 1 1 calc GR . . . .
C53 C 0.2576(3) 0.9139(2) 0.68647(17) 0.0314(7) Uani 1 1 d . . . . .
C50 C 0.3704(3) 0.7467(3) 0.58331(17) 0.0395(8) Uani 1 1 d . . . . .
H50 H 0.408448 0.690234 0.547982 0.047 Uiso 1 1 calc R . . . .
C58 C 0.4531(4) 0.1481(4) 0.7915(2) 0.0586(12) Uani 1 1 d . . . . .
H58 H 0.434630 0.110366 0.759408 0.070 Uiso 1 1 calc R . . . .
C57 C 0.4841(4) 0.2318(3) 0.7719(2) 0.0561(11) Uani 1 1 d . . . . .
H57 H 0.488071 0.251376 0.726776 0.067 Uiso 1 1 calc R . . . .
C55 C 0.1951(4) 1.0047(3) 0.7410(2) 0.0512(10) Uani 1 1 d . . . . .
H55A H 0.261115 1.016847 0.757153 0.077 Uiso 1 1 calc GR . . . .
H55B H 0.141652 0.987357 0.778778 0.077 Uiso 1 1 calc GR . . . .
H55C H 0.141712 1.069185 0.722776 0.077 Uiso 1 1 calc GR . . . .
C46A C -0.1383(6) 0.8898(6) 0.8282(6) 0.023(2) Uani 0.454(12) 1 d D . P A 1
H46A H -0.141790 0.851641 0.787428 0.028 Uiso 0.454(12) 1 calc R . P A 1
C62 C 0.4708(5) 0.1402(3) 0.9739(3) 0.0634(12) Uani 1 1 d . . . . .
H62A H 0.537924 0.068027 0.972494 0.095 Uiso 1 1 calc GR . . . .
H62B H 0.387112 0.141225 0.994035 0.095 Uiso 1 1 calc GR . . . .
H62C H 0.485897 0.189838 1.001309 0.095 Uiso 1 1 calc GR . . . .
C47A C -0.2365(7) 0.8930(7) 0.8900(5) 0.034(3) Uani 0.454(12) 1 d D . P A 1
H47A H -0.224858 0.925478 0.929367 0.051 Uiso 0.454(12) 1 calc GR . P A 1
H47B H -0.226292 0.820345 0.897931 0.051 Uiso 0.454(12) 1 calc GR . P A 1
H47C H -0.322476 0.935441 0.882921 0.051 Uiso 0.454(12) 1 calc GR . P A 1
C46 C -0.1495(5) 0.9131(5) 0.8655(5) 0.0244(17) Uani 0.546(12) 1 d D . P A -1
H46 H -0.181335 0.943388 0.914029 0.029 Uiso 0.546(12) 1 calc R . P A -1
C47 C -0.2310(5) 0.8616(5) 0.8467(4) 0.0292(19) Uani 0.546(12) 1 d . . P A -1
H47D H -0.319567 0.915358 0.852957 0.044 Uiso 0.546(12) 1 calc GR . P A -1
H47E H -0.228659 0.804506 0.875891 0.044 Uiso 0.546(12) 1 calc GR . P A -1
H47F H -0.197447 0.831844 0.799223 0.044 Uiso 0.546(12) 1 calc GR . P A -1

loop_
_atom_site_aniso_label
_atom_site_aniso_U_11
_atom_site_aniso_U_22
_atom_site_aniso_U_33
_atom_site_aniso_U_23
_atom_site_aniso_U_13
_atom_site_aniso_U_12
Bi1 0.01348(7) 0.02214(7) 0.01919(7) 0.00412(4) -0.00536(4) -0.00726(5)
Cl1 0.0326(4) 0.0380(4) 0.0310(4) -0.0058(3) 0.0009(3) -0.0241(3)
Cl2 0.0321(4) 0.0284(4) 0.0341(4) -0.0046(3) 0.0000(3) -0.0172(3)
N2 0.0136(11) 0.0195(11) 0.0134(10) 0.0038(8) -0.0027(8) -0.0080(9)
N1 0.0068(10) 0.0188(11) 0.0179(10) 0.0023(8) -0.0040(8) -0.0035(8)
C19 0.0127(13) 0.0253(14) 0.0170(13) 0.0030(10) -0.0046(10) -0.0080(11)
C6 0.0166(13) 0.0170(12) 0.0152(12) 0.0003(9) -0.0052(10) -0.0074(10)
C5 0.0149(13) 0.0170(12) 0.0175(12) 0.0006(10) -0.0049(10) -0.0079(10)
C1 0.0129(12) 0.0210(13) 0.0155(12) 0.0013(10) -0.0028(10) -0.0078(10)
C7 0.0178(13) 0.0221(13) 0.0183(13) 0.0018(10) -0.0050(10) -0.0103(11)
C9 0.0136(13) 0.0191(13) 0.0192(13) -0.0011(10) -0.0022(10) -0.0090(10)
C8 0.0169(13) 0.0251(14) 0.0186(13) 0.0028(10) -0.0010(10) -0.0112(11)
C25 0.0251(16) 0.0273(15) 0.0230(14) 0.0028(11) -0.0079(12) -0.0142(12)
C24 0.0146(13) 0.0224(13) 0.0203(13) 0.0014(11) -0.0037(10) -0.0062(11)
C34 0.0134(13) 0.0254(14) 0.0239(14) 0.0067(11) -0.0020(11) -0.0097(11)
C10 0.0140(13) 0.0203(13) 0.0168(12) 0.0052(10) -0.0035(10) -0.0096(10)
C20 0.0147(13) 0.0251(14) 0.0182(13) 0.0007(10) -0.0049(10) -0.0074(11)
C21 0.0222(15) 0.0296(15) 0.0188(13) 0.0012(11) -0.0071(11) -0.0098(12)
C39 0.0175(14) 0.0286(15) 0.0332(16) 0.0129(12) -0.0083(12) -0.0139(12)
C15 0.0169(13) 0.0212(13) 0.0198(13) 0.0035(10) -0.0023(10) -0.0096(11)
C40 0.0251(16) 0.0333(16) 0.0296(16) 0.0055(12) -0.0092(12) -0.0183(13)
C22 0.0201(14) 0.0282(15) 0.0216(14) 0.0052(11) -0.0073(11) -0.0073(12)
C12 0.0218(14) 0.0290(15) 0.0201(13) 0.0049(11) -0.0080(11) -0.0165(12)
C4 0.0142(13) 0.0197(13) 0.0161(12) 0.0016(10) -0.0053(10) -0.0076(10)
C13 0.0191(14) 0.0293(15) 0.0279(15) 0.0120(12) -0.0092(12) -0.0134(12)
C23 0.0208(14) 0.0225(14) 0.0260(14) 0.0051(11) -0.0062(11) -0.0083(11)
C2 0.0152(13) 0.0328(15) 0.0197(13) 0.0060(11) -0.0039(11) -0.0108(12)
C26 0.0276(16) 0.0252(14) 0.0203(14) 0.0027(11) -0.0057(12) -0.0130(12)
C41 0.0274(17) 0.0246(15) 0.0368(17) -0.0053(13) 0.0039(13) -0.0132(13)
C3 0.0150(13) 0.0269(14) 0.0205(13) 0.0063(11) -0.0060(11) -0.0084(11)
C11 0.0170(13) 0.0239(14) 0.0191(13) 0.0032(10) -0.0035(10) -0.0114(11)
C35 0.0174(15) 0.0214(14) 0.0383(17) 0.0040(12) 0.0030(12) -0.0096(12)
C30 0.064(3) 0.049(2) 0.0257(17) 0.0137(15) -0.0072(17) -0.0232(19)
C61 0.035(2) 0.0230(16) 0.071(3) -0.0066(16) -0.0136(18) -0.0094(14)
C16 0.0351(18) 0.0245(15) 0.0319(16) -0.0015(12) -0.0150(14) -0.0112(13)
C27 0.0406(19) 0.0311(16) 0.0253(15) 0.0110(12) -0.0152(14) -0.0133(14)
C48 0.0235(16) 0.0258(16) 0.058(2) 0.0091(15) -0.0087(15) -0.0071(13)
C38 0.0203(16) 0.0405(19) 0.072(3) 0.0278(17) -0.0227(16) -0.0199(15)
C14 0.0186(14) 0.0201(13) 0.0305(15) 0.0046(11) -0.0056(12) -0.0073(11)
C52 0.0272(17) 0.0356(17) 0.048(2) 0.0197(15) -0.0178(15) -0.0170(14)
C28 0.0346(18) 0.0248(15) 0.0387(18) 0.0021(13) 0.0034(14) -0.0087(14)
C45 0.042(2) 0.0272(17) 0.045(2) -0.0078(14) 0.0078(16) -0.0178(15)
C43 0.0364(19) 0.0329(17) 0.0376(18) 0.0027(13) -0.0036(14) -0.0214(15)
C32 0.0257(17) 0.0402(18) 0.0360(17) -0.0045(14) -0.0086(13) -0.0163(14)
C59 0.0268(18) 0.0291(18) 0.085(3) -0.0134(18) -0.0022(18) -0.0129(15)
C51 0.0259(17) 0.057(2) 0.0315(17) 0.0187(16) -0.0091(14) -0.0129(16)
C54 0.0183(15) 0.0382(18) 0.0417(18) 0.0110(14) -0.0080(13) -0.0107(13)
C56 0.038(2) 0.0347(19) 0.061(2) 0.0003(17) -0.0065(18) -0.0140(16)
C42 0.042(2) 0.077(3) 0.0342(18) 0.0078(17) -0.0160(16) -0.042(2)
C17 0.0332(18) 0.0348(17) 0.048(2) 0.0136(15) -0.0254(16) -0.0138(15)
C36 0.0177(16) 0.0216(16) 0.082(3) 0.0093(16) 0.0037(17) -0.0058(13)
C60 0.0302(19) 0.0295(17) 0.059(2) -0.0037(16) -0.0002(17) -0.0062(15)
C18 0.0293(16) 0.0242(14) 0.0278(15) -0.0020(12) -0.0091(13) -0.0087(12)
C33 0.0320(17) 0.0281(16) 0.0330(16) -0.0009(12) -0.0095(13) -0.0134(14)
C49 0.0336(19) 0.0344(17) 0.053(2) 0.0076(15) -0.0227(16) -0.0168(15)
C37 0.0155(16) 0.0314(18) 0.111(4) 0.034(2) -0.0176(19) -0.0119(14)
C44 0.046(2) 0.0384(19) 0.0374(19) -0.0055(15) 0.0086(16) -0.0238(17)
C31 0.053(3) 0.077(3) 0.049(2) 0.034(2) -0.033(2) -0.024(2)
C29 0.052(2) 0.0336(17) 0.0357(17) 0.0021(14) -0.0180(16) -0.0253(16)
C53 0.0244(16) 0.0259(15) 0.0414(18) 0.0067(13) -0.0129(14) -0.0057(13)
C50 0.0333(19) 0.046(2) 0.0334(17) -0.0016(15) -0.0147(15) -0.0083(16)
C58 0.048(2) 0.058(3) 0.067(3) -0.022(2) -0.002(2) -0.024(2)
C57 0.045(2) 0.052(2) 0.062(3) -0.010(2) -0.002(2) -0.017(2)
C55 0.044(2) 0.0347(19) 0.063(3) -0.0033(17) -0.0149(19) -0.0050(17)
C46A 0.020(4) 0.021(3) 0.027(5) -0.001(3) -0.008(3) -0.005(3)
C62 0.059(3) 0.039(2) 0.077(3) 0.005(2) -0.005(2) -0.012(2)
C47A 0.017(4) 0.039(4) 0.045(6) 0.012(4) -0.010(3) -0.011(3)
C46 0.016(3) 0.026(3) 0.027(4) -0.003(3) -0.005(3) -0.005(2)
C47 0.017(3) 0.032(3) 0.040(4) 0.002(3) -0.012(3) -0.010(2)

loop_
_atom_type_symbol
_atom_type_description
_atom_type_scat_dispersion_real
_atom_type_scat_dispersion_imag
_atom_type_scat_source
C C 0.0148 0.0070 'International Tables Vol C Tables 4.2.6.8 and 6.1.1.4'
H H 0.0000 0.0000 'International Tables Vol C Tables 4.2.6.8 and 6.1.1.4'
Bi Bi -4.1724 7.4878 'International Tables Vol C Tables 4.2.6.8 and 6.1.1.4'
Cl Cl 0.3294 0.5404 'International Tables Vol C Tables 4.2.6.8 and 6.1.1.4'
N N 0.0253 0.0136 'International Tables Vol C Tables 4.2.6.8 and 6.1.1.4'

loop_
_geom_angle_atom_site_label_1
_geom_angle_atom_site_label_2
_geom_angle_atom_site_label_3
_geom_angle
_geom_angle_site_symmetry_1
_geom_angle_site_symmetry_3
_geom_angle_publ_flag
Cl2 Bi1 Cl1 162.99(3) . . ?
N2 Bi1 Cl1 82.25(6) . . ?
N2 Bi1 Cl2 85.06(6) . . ?
N1 Bi1 Cl1 83.57(6) . . ?
N1 Bi1 Cl2 84.22(6) . . ?
N1 Bi1 N2 85.66(8) . . ?
C6 N2 Bi1 126.65(17) . . ?
C9 N2 Bi1 124.13(17) . . ?
C9 N2 C6 108.7(2) . . ?
C1 N1 Bi1 125.46(17) . . ?
C1 N1 C4 108.2(2) . . ?
C4 N1 Bi1 126.21(17) . . ?
C24 C19 C1 119.3(2) . . ?
C20 C19 C1 119.6(2) . . ?
C20 C19 C24 120.5(2) . . ?
N2 C6 C7 107.2(2) . . ?
C5 C6 N2 126.0(2) . . ?
C5 C6 C7 126.8(2) . . ?
C6 C5 C10 117.2(2) . . ?
C6 C5 C4 128.0(2) . . ?
C4 C5 C10 114.8(2) . . ?
N1 C1 C19 125.0(2) . . ?
N1 C1 C2 109.1(2) . . ?
C2 C1 C19 125.9(2) . . ?
C8 C7 C6 107.8(2) . . ?
N2 C9 C8 109.1(2) . . ?
N2 C9 C34 123.8(2) . . ?
C8 C9 C34 127.1(2) . . ?
C7 C8 C9 107.3(2) . . ?
C24 C25 C32 109.8(2) . . ?
C24 C25 C33 113.1(2) . . ?
C33 C25 C32 110.2(3) . . ?
C19 C24 C25 121.7(2) . . ?
C23 C24 C19 118.8(3) . . ?
C23 C24 C25 119.5(2) . . ?
C39 C34 C9 120.0(3) . . ?
C39 C34 C35 120.8(3) . . ?
C35 C34 C9 118.9(3) . . ?
C15 C10 C5 119.9(2) . . ?
C15 C10 C11 120.8(2) . . ?
C11 C10 C5 119.1(2) . . ?
C19 C20 C26 121.1(2) . . ?
C21 C20 C19 118.2(3) . . ?
C21 C20 C26 120.5(2) . . ?
C22 C21 C20 122.2(3) . . ?
C34 C39 C40 121.5(3) . . ?
C38 C39 C34 118.2(3) . . ?
C38 C39 C40 120.1(3) . . ?
C10 C15 C18 121.6(2) . . ?
C14 C15 C10 118.6(3) . . ?
C14 C15 C18 119.8(2) . . ?
C39 C40 C43 109.6(3) . . ?
C39 C40 C42 113.0(3) . . ?
C42 C40 C43 110.3(3) . . ?
C21 C22 C27 121.2(3) . . ?
C23 C22 C21 118.4(3) . . ?
C23 C22 C27 120.3(3) . . ?
C13 C12 C11 122.2(3) . . ?
N1 C4 C5 126.7(2) . . ?
N1 C4 C3 107.5(2) . . ?
C5 C4 C3 125.8(2) . . ?
C12 C13 C14 118.4(3) . . ?
C12 C13 C17 120.7(3) . . ?
C14 C13 C17 120.9(3) . . ?
C22 C23 C24 121.8(3) . . ?
C3 C2 C1 107.7(2) . . ?
C20 C26 C28 110.0(2) . . ?
C29 C26 C20 113.7(2) . . ?
C29 C26 C28 109.6(3) . . ?
C35 C41 C45 113.4(3) . . ?
C35 C41 C44 109.8(3) . . ?
C45 C41 C44 109.9(3) . . ?
C2 C3 C4 107.5(2) . . ?
C10 C11 C16 121.9(2) . . ?
C12 C11 C10 118.2(2) . . ?
C12 C11 C16 119.8(2) . . ?
C34 C35 C41 120.8(3) . . ?
C36 C35 C34 118.3(3) . . ?
C36 C35 C41 120.6(3) . . ?
C56 C61 C60 122.7(4) . . ?
C30 C27 C22 111.6(3) . . ?
C30 C27 C31 111.3(3) . . ?
C31 C27 C22 111.0(3) . . ?
C46A C48 C46 29.2(3) . . ?
C37 C38 C39 121.9(3) . . ?
C13 C14 C15 121.6(3) . . ?
C51 C52 C53 121.1(3) . . ?
C58 C59 C60 121.6(4) . . ?
C52 C51 C50 120.1(3) . . ?
C49 C54 C53 120.7(3) . . ?
C61 C56 C57 120.3(4) . . ?
C37 C36 C35 122.4(3) . . ?
C61 C60 C62 122.1(4) . . ?
C59 C60 C61 116.1(4) . . ?
C59 C60 C62 121.8(4) . . ?
C50 C49 C54 120.7(3) . . ?
C38 C37 C46A 108.1(5) . . ?
C38 C37 C46 130.6(4) . . ?
C36 C37 C38 118.3(3) . . ?
C36 C37 C46A 132.8(4) . . ?
C36 C37 C46 110.2(4) . . ?
C46 C37 C46A 28.8(3) . . ?
C52 C53 C54 117.9(3) . . ?
C52 C53 C55 121.1(3) . . ?
C54 C53 C55 120.9(3) . . ?
C49 C50 C51 119.6(3) . . ?
C59 C58 C57 121.2(4) . . ?
C56 C57 C58 118.1(4) . . ?
C48 C46A C37 108.2(5) . . ?
C47A C46A C48 109.0(7) . . ?
C47A C46A C37 102.3(7) . . ?
C46 C46A C48 79.4(8) . . ?
C46 C46A C37 73.0(7) . . ?
C46 C46A C47A 51.4(9) . . ?
C46 C46A C47 90.6(11) . . ?
C47 C46A C48 124.9(6) . . ?
C47 C46A C37 120.2(6) . . ?
C47 C46A C47A 39.2(5) . . ?
C46 C47A C46A 31.3(4) . . ?
C47 C47A C46A 58.5(7) . . ?
C47 C47A C46 89.8(10) . . ?
C37 C46 C48 107.3(4) . . ?
C46A C46 C48 71.4(7) . . ?
C46A C46 C37 78.2(7) . . ?
C46A C46 C47A 97.3(12) . . ?
C46A C46 C47 58.2(8) . . ?
C47A C46 C48 125.4(6) . . ?
C47A C46 C37 122.7(6) . . ?
C47A C46 C47 39.1(6) . . ?
C47 C46 C48 107.4(6) . . ?
C47 C46 C37 109.1(5) . . ?
C46A C47 C46 31.2(4) . . ?
C47A C47 C46A 82.3(9) . . ?
C47A C47 C46 51.1(7) . . ?

loop_
_geom_bond_atom_site_label_1
_geom_bond_atom_site_label_2
_geom_bond_distance
_geom_bond_site_symmetry_2
_geom_bond_publ_flag
Bi1 Cl1 2.6327(7) . ?
Bi1 Cl2 2.6199(7) . ?
Bi1 N2 2.224(2) . ?
Bi1 N1 2.220(2) . ?
N2 C6 1.394(3) . ?
N2 C9 1.346(3) . ?
N1 C1 1.351(3) . ?
N1 C4 1.398(3) . ?
C19 C1 1.487(4) . ?
C19 C24 1.408(4) . ?
C19 C20 1.408(4) . ?
C6 C5 1.394(4) . ?
C6 C7 1.415(4) . ?
C5 C10 1.503(3) . ?
C5 C4 1.399(4) . ?
C1 C2 1.408(4) . ?
C7 C8 1.375(4) . ?
C9 C8 1.411(4) . ?
C9 C34 1.484(4) . ?
C25 C24 1.524(4) . ?
C25 C32 1.530(4) . ?
C25 C33 1.528(4) . ?
C24 C23 1.394(4) . ?
C34 C39 1.403(4) . ?
C34 C35 1.410(4) . ?
C10 C15 1.398(4) . ?
C10 C11 1.401(4) . ?
C20 C21 1.396(4) . ?
C20 C26 1.525(4) . ?
C21 C22 1.391(4) . ?
C39 C40 1.524(4) . ?
C39 C38 1.400(4) . ?
C15 C14 1.396(4) . ?
C15 C18 1.512(4) . ?
C40 C43 1.532(4) . ?
C40 C42 1.529(4) . ?
C22 C23 1.386(4) . ?
C22 C27 1.525(4) . ?
C12 C13 1.381(4) . ?
C12 C11 1.393(4) . ?
C4 C3 1.413(4) . ?
C13 C14 1.388(4) . ?
C13 C17 1.516(4) . ?
C2 C3 1.375(4) . ?
C26 C28 1.536(4) . ?
C26 C29 1.514(4) . ?
C41 C35 1.527(5) . ?
C41 C45 1.530(4) . ?
C41 C44 1.532(5) . ?
C11 C16 1.505(4) . ?
C35 C36 1.386(5) . ?
C30 C27 1.516(5) . ?
C61 C56 1.349(6) . ?
C61 C60 1.400(5) . ?
C27 C31 1.525(5) . ?
C48 C46A 1.527(7) . ?
C48 C46 1.584(7) . ?
C38 C37 1.390(6) . ?
C52 C51 1.379(5) . ?
C52 C53 1.392(5) . ?
C59 C60 1.386(6) . ?
C59 C58 1.358(7) . ?
C51 C50 1.391(5) . ?
C54 C49 1.391(5) . ?
C54 C53 1.392(5) . ?
C56 C57 1.382(6) . ?
C36 C37 1.383(6) . ?
C60 C62 1.468(6) . ?
C49 C50 1.361(5) . ?
C37 C46A 1.598(7) . ?
C37 C46 1.561(6) . ?
C53 C55 1.498(5) . ?
C58 C57 1.386(6) . ?
C46A C47A 1.501(14) . ?
C46A C46 0.787(8) . ?
C46A C47 1.291(9) . ?
C47A C46 1.182(9) . ?
C47A C47 0.958(10) . ?
C46 C47 1.519(11) . ?

loop_
_platon_squeeze_void_nr
_platon_squeeze_void_average_x
_platon_squeeze_void_average_y
_platon_squeeze_void_average_z
_platon_squeeze_void_volume
_platon_squeeze_void_count_electrons
_platon_squeeze_void_content
1 0.000 0.000 0.500 347 25 ' '
